data_1557579
loop_
_publ_author_name
'Rudd, Martin D.'
'Lindeman, Sergey V.'
'Husebye, Steinar'

_publ_section_title
;
 Structural Characteristics of Three-Coordinate Arylhalide Tellurium(II)
 Complexes with Chalcogen Ligands. Synthesis, Spectroscopic
 Characterization and X-Ray Structural Studies of
 Bromo[N-methylbenzothiazole-2(3H)-selone]phenyltellurium(II),
 Bromophenyl[tris(dimethylamino)phosphaneselenide]tellurium(II) and
 Tris(dimethylamino)Phosphanesulfide
;
_journal_name_full 'Acta Chemica Scandinavica'
_journal_page_first 759
_journal_page_last 774
_journal_paper_doi 10.3891/acta.chem.scand.50-0759
_journal_volume 50
_journal_year 1996
_chemical_formula_sum 'C6 H18 N3 P S'
_chemical_formula_weight 195.26
_chemical_name_common
;
Tris(dimethylamino)Phosphanesulfide
;
_space_group_IT_number 14
_space_group_name_Hall '-P 2yn'
_space_group_name_H-M_alt 'P 1 21/n 1'
_symmetry_cell_setting monoclinic
_symmetry_Int_Tables_number 14
_symmetry_space_group_name_Hall '-P 2yn'
_symmetry_space_group_name_H-M 'P 1 21/n 1'
_cell_angle_alpha 90.
_cell_angle_beta 92.94(3)
_cell_angle_gamma 90.
_cell_formula_units_Z 4
_cell_length_a 8.347(2)
_cell_length_b 11.369(2)
_cell_length_c 11.260(2)
_cell_volume 1067.1(4)
_diffrn_ambient_temperature 143
_diffrn_radiation_probe x-ray
_diffrn_radiation_type MoK\a
_diffrn_radiation_wavelength 0.71069
_exptl_absorpt_coefficient_mu 0.405
_exptl_crystal_density_diffrn 1.215
_exptl_crystal_F_000 424
_refine_ls_goodness_of_fit_ref 1.073
_refine_ls_number_parameters 172
_refine_ls_number_reflns 2317
_refine_ls_R_factor_all 0.0635
_refine_ls_R_factor_gt 0.0342
_refine_ls_wR_factor_gt 0.0972
_refine_ls_wR_factor_ref 0.1493
_cod_data_source_file Acta-Chem-Scand-1996-50-759-3.cif
_cod_data_source_block 3
_cod_original_sg_symbol_H-M 'P 21/n'
_cod_database_code 1557579

loop_
_space_group_symop_id
_space_group_symop_operation_xyz
1 x,y,z
2 1/2-x,1/2+y,1/2-z
3 -x,-y,-z
4 1/2+x,1/2-y,1/2+z

loop_
_atom_site_label
_atom_site_type_symbol
_atom_site_thermal_displace_type
_atom_site_fract_x
_atom_site_fract_y
_atom_site_fract_z
_atom_site_occupancy
_atom_site_U_iso_or_equiv
_atom_site_calc_flag
_atom_site_refinement_flags
_atom_site_disorder_assembly
_atom_site_disorder_group
S1 S Uiso 0.03247(5) 0.85879(4) 0.27986(4) 1.000 0.0287(1) . . . .
P1 P Uiso 0.02355(4) 0.75978(3) 0.13780(3) 1.000 0.0160(1) . . . .
N1 N Uiso -0.0646(2) 0.83020(10) 0.02430(10) 1.000 0.0218(3) . . . .
N2 N Uiso 0.20120(10) 0.71340(10) 0.10010(10) 1.000 0.0203(2) . . . .
N3 N Uiso -0.0750(2) 0.63270(10) 0.15110(10) 1.000 0.0206(3) . . . .
C1 C Uiso -0.1851(2) 0.9215(2) 0.0363(2) 1.000 0.0338(4) . . . .
C2 C Uiso -0.0604(2) 0.7832(2) -0.0962(2) 1.000 0.0347(4) . . . .
C3 C Uiso 0.3364(2) 0.7942(2) 0.1037(2) 1.000 0.0262(3) . . . .
C4 C Uiso 0.2314(2) 0.6050(2) 0.0348(2) 1.000 0.0286(3) . . . .
C5 C Uiso -0.2506(2) 0.6442(2) 0.1486(2) 1.000 0.0283(3) . . . .
C6 C Uiso -0.0150(2) 0.5554(2) 0.2472(2) 1.000 0.0305(4) . . . .

loop_
_atom_type_symbol
_atom_type_description
_atom_type_scat_dispersion_real
_atom_type_scat_dispersion_imag
_atom_type_scat_source
C C 0.0033 0.0016 ' International Tables Vol C Tables 4.2.6.8 and 6.1.1.4'
N N 0.0061 0.0033 ' International Tables Vol C Tables 4.2.6.8 and 6.1.1.4'
P P 0.1023 0.0942 ' International Tables Vol C Tables 4.2.6.8 and 6.1.1.4'
S S 0.1246 0.1234 ' International Tables Vol C Tables 4.2.6.8 and 6.1.1.4'

loop_
_geom_angle_atom_site_label_1
_geom_angle_atom_site_label_2
_geom_angle_atom_site_label_3
_geom_angle
_geom_angle_site_symmetry_1
_geom_angle_site_symmetry_2
_geom_angle_site_symmetry_3
_geom_angle_publ_flag
S1 P1 N1 110.58(5) . . . yes
S1 P1 N2 113.44(5) . . . yes
S1 P1 N3 114.99(5) . . . yes
N1 P1 N2 109.09(7) . . . yes
N1 P1 N3 106.66(7) . . . yes
N2 P1 N3 101.51(7) . . . yes
P1 N1 C1 123.84(12) . . . yes
P1 N1 C2 120.76(12) . . . yes
C1 N1 C2 113.36(15) . . . yes
P1 N2 C3 119.83(11) . . . yes
P1 N2 C4 125.36(9) . . . yes
C3 N2 C4 113.11(12) . . . yes
P1 N3 C5 114.56(12) . . . yes
P1 N3 C6 115.72(12) . . . yes
C5 N3 C6 111.77(14) . . . yes

loop_
_geom_bond_atom_site_label_1
_geom_bond_atom_site_label_2
_geom_bond_distance
_geom_bond_site_symmetry_1
_geom_bond_site_symmetry_2
_geom_bond_publ_flag
S1 P1 1.9543(7) . . yes
P1 N1 1.6490(13) . . yes
P1 N2 1.6497(10) . . yes
P1 N3 1.6731(14) . . yes
N1 C1 1.457(2) . . yes
N1 C2 1.460(3) . . yes
N2 C3 1.454(2) . . yes
N2 C4 1.464(3) . . yes
N3 C5 1.470(2) . . yes
N3 C6 1.462(3) . . yes

loop_
_geom_torsion_atom_site_label_1
_geom_torsion_atom_site_label_2
_geom_torsion_atom_site_label_3
_geom_torsion_atom_site_label_4
_geom_torsion
_geom_torsion_site_symmetry_1
_geom_torsion_site_symmetry_2
_geom_torsion_site_symmetry_3
_geom_torsion_site_symmetry_4
_geom_torsion_publ_flag
S1 P1 N1 C1 -28.29(16) . . . . no
S1 P1 N1 C2 169.02(12) . . . . no
N2 P1 N1 C1 -153.70(14) . . . . no
N2 P1 N1 C2 43.61(15) . . . . no
N3 P1 N1 C1 97.39(15) . . . . no
N3 P1 N1 C2 -65.29(15) . . . . no
S1 P1 N2 C3 -43.07(14) . . . . no
S1 P1 N2 C4 152.84(13) . . . . no
N1 P1 N2 C3 80.67(14) . . . . no
N1 P1 N2 C4 -83.43(15) . . . . no
N3 P1 N2 C3 -166.99(13) . . . . no
N3 P1 N2 C4 28.92(15) . . . . no
S1 P1 N3 C5 74.88(13) . . . . no
S1 P1 N3 C6 -57.40(14) . . . . no
N1 P1 N3 C5 -48.10(14) . . . . no
N1 P1 N3 C6 179.63(13) . . . . no
N2 P1 N3 C5 -162.26(12) . . . . no
N2 P1 N3 C6 65.47(13) . . . . no
